data_1556047
loop_
_publ_author_name
'Long, Zhen'
'Yang, Yudong'
'You, Jingsong'

_publ_section_title
;
 Rh(III)-Catalyzed [4 + 1]-Annulation of Azoxy Compounds with Alkynes: A
 Regioselective Approach to 2H-Indazoles.
;
_journal_issue 11
_journal_name_full 'Organic letters'
_journal_page_first 2781
_journal_page_last 2784
_journal_paper_doi 10.1021/acs.orglett.7b00982
_journal_volume 19
_journal_year 2017
_chemical_formula_moiety 'C19 H26 Cl N2 O Rh'
_chemical_formula_sum 'C19 H26 Cl N2 O Rh'
_chemical_formula_weight 436.78
_space_group_crystal_system orthorhombic
_space_group_IT_number 61
_space_group_name_Hall '-P 2ac 2ab'
_space_group_name_H-M_alt 'P b c a'
_atom_sites_solution_hydrogens geom
_atom_sites_solution_primary direct
_audit_creation_date 2016-12-05
_audit_creation_method
;
Olex2 1.2
(compiled 2016.11.30 svn.r3356 for OlexSys, GUI svn.r5269)
;
_cell_angle_alpha 90
_cell_angle_beta 90
_cell_angle_gamma 90
_cell_formula_units_Z 8
_cell_length_a 8.0471(4)
_cell_length_b 16.3426(8)
_cell_length_c 29.6614(17)
_cell_measurement_reflns_used 4927
_cell_measurement_temperature 293(2)
_cell_measurement_theta_max 72.4210
_cell_measurement_theta_min 4.0520
_cell_volume 3900.8(4)
_computing_cell_refinement
;
CrysAlisPro, Agilent Technologies,
Version 1.171.37.35 (release 13-08-2014 CrysAlis171 .NET)
(compiled Aug 13 2014,18:06:01)
;
_computing_data_collection
;
CrysAlisPro, Agilent Technologies,
Version 1.171.37.35 (release 13-08-2014 CrysAlis171 .NET)
(compiled Aug 13 2014,18:06:01)
;
_computing_data_reduction
;
CrysAlisPro, Agilent Technologies,
Version 1.171.37.35 (release 13-08-2014 CrysAlis171 .NET)
(compiled Aug 13 2014,18:06:01)
;
_computing_molecular_graphics 'Olex2 (Dolomanov et al., 2009)'
_computing_publication_material 'Olex2 (Dolomanov et al., 2009)'
_computing_structure_refinement 'ShelXL (Sheldrick, 2015)'
_computing_structure_solution 'ShelXT (Sheldrick, 2015)'
_diffrn_ambient_temperature 293(2)
_diffrn_detector 'CCD plate'
_diffrn_detector_area_resol_mean 15.9595
_diffrn_detector_type EosS2
_diffrn_measured_fraction_theta_full 1.000
_diffrn_measured_fraction_theta_max 1.000
_diffrn_measurement_details
;
#__ type_ start__ end____ width___ exp.time_
  1 omega   23.00   89.00   1.0000    1.0000
omega____ theta____ kappa____ phi______ frames
    -       36.0421 -125.0000 -150.0000 66

#__ type_ start__ end____ width___ exp.time_
  2 omega   19.00  103.00   1.0000    1.0000
omega____ theta____ kappa____ phi______ frames
    -       36.0421   57.0000   30.0000 84

#__ type_ start__ end____ width___ exp.time_
  3 omega   23.00   89.00   1.0000    1.0000
omega____ theta____ kappa____ phi______ frames
    -       36.0421 -125.0000   90.0000 66

#__ type_ start__ end____ width___ exp.time_
  4 omega    1.00   75.00   1.0000    1.0000
omega____ theta____ kappa____ phi______ frames
    -       36.0421  -99.0000  -60.0000 74

#__ type_ start__ end____ width___ exp.time_
  5 omega    1.00   75.00   1.0000    1.0000
omega____ theta____ kappa____ phi______ frames
    -       36.0421  -99.0000    0.0000 74

#__ type_ start__ end____ width___ exp.time_
  6 omega   39.00  109.00   1.0000    3.1000
omega____ theta____ kappa____ phi______ frames
    -      108.0000  -94.0000 -180.0000 70

#__ type_ start__ end____ width___ exp.time_
  7 omega   38.00   91.00   1.0000    3.1000
omega____ theta____ kappa____ phi______ frames
    -      108.0000  -30.0000 -150.0000 53

#__ type_ start__ end____ width___ exp.time_
  8 omega   38.00   91.00   1.0000    3.1000
omega____ theta____ kappa____ phi______ frames
    -      108.0000  -30.0000    0.0000 53

#__ type_ start__ end____ width___ exp.time_
  9 omega   38.00   91.00   1.0000    3.1000
omega____ theta____ kappa____ phi______ frames
    -      108.0000  -30.0000 -180.0000 53

#__ type_ start__ end____ width___ exp.time_
 10 omega   39.00  109.00   1.0000    3.1000
omega____ theta____ kappa____ phi______ frames
    -      108.0000  -94.0000   30.0000 70

#__ type_ start__ end____ width___ exp.time_
 11 omega   91.00  176.00   1.0000    3.1000
omega____ theta____ kappa____ phi______ frames
    -      108.0000   45.0000  -30.0000 85

#__ type_ start__ end____ width___ exp.time_
 12 omega    9.00  104.00   1.0000    1.0000
omega____ theta____ kappa____ phi______ frames
    -       36.0421   77.0000  120.0000 95

#__ type_ start__ end____ width___ exp.time_
 13 omega    9.00  104.00   1.0000    1.0000
omega____ theta____ kappa____ phi______ frames
    -       36.0421   77.0000 -120.0000 95

#__ type_ start__ end____ width___ exp.time_
 14 omega  -33.00   55.00   1.0000    1.0000
omega____ theta____ kappa____ phi______ frames
    -       36.0421  -38.0000 -150.0000 88

#__ type_ start__ end____ width___ exp.time_
 15 omega   19.00  103.00   1.0000    1.0000
omega____ theta____ kappa____ phi______ frames
    -       36.0421   57.0000 -150.0000 84

#__ type_ start__ end____ width___ exp.time_
 16 omega   17.00  105.00   1.0000    1.0000
omega____ theta____ kappa____ phi______ frames
    -       36.0421   38.0000    0.0000 88

#__ type_ start__ end____ width___ exp.time_
 17 omega   87.00  151.00   1.0000    3.1000
omega____ theta____ kappa____ phi______ frames
    -      108.0000   30.0000 -180.0000 64
;
_diffrn_measurement_device 'four-circle diffractometer'
_diffrn_measurement_device_type 'New Gemini, Dual, Cu at zero, EosS2'
_diffrn_measurement_method '\w scans'
_diffrn_orient_matrix_UB_11 0.0201760000
_diffrn_orient_matrix_UB_12 -0.0050253000
_diffrn_orient_matrix_UB_13 -0.0515509000
_diffrn_orient_matrix_UB_21 -0.1086732000
_diffrn_orient_matrix_UB_22 -0.0776156000
_diffrn_orient_matrix_UB_23 -0.0007621000
_diffrn_orient_matrix_UB_31 -0.1562783000
_diffrn_orient_matrix_UB_32 0.0533615000
_diffrn_orient_matrix_UB_33 -0.0060898000
_diffrn_radiation_monochromator graphite
_diffrn_radiation_probe x-ray
_diffrn_radiation_type CuK\a
_diffrn_radiation_wavelength 1.54184
_diffrn_reflns_av_R_equivalents 0.1677
_diffrn_reflns_av_unetI/netI 0.0675
_diffrn_reflns_Laue_measured_fraction_full 1.000
_diffrn_reflns_Laue_measured_fraction_max 1.000
_diffrn_reflns_limit_h_max 8
_diffrn_reflns_limit_h_min -9
_diffrn_reflns_limit_k_max 19
_diffrn_reflns_limit_k_min -16
_diffrn_reflns_limit_l_max 34
_diffrn_reflns_limit_l_min -34
_diffrn_reflns_number 17795
_diffrn_reflns_point_group_measured_fraction_full 1.000
_diffrn_reflns_point_group_measured_fraction_max 1.000
_diffrn_reflns_theta_full 65.072
_diffrn_reflns_theta_max 65.072
_diffrn_reflns_theta_min 5.414
_diffrn_source 'Enhance (Cu) X-ray Source'
_exptl_absorpt_coefficient_mu 8.391
_exptl_absorpt_correction_T_max 1.00000
_exptl_absorpt_correction_T_min 0.15166
_exptl_absorpt_correction_type multi-scan
_exptl_absorpt_process_details
;
CrysAlisPro, Agilent Technologies,
Version 1.171.37.35 (release 13-08-2014 CrysAlis171 .NET)
(compiled Aug 13 2014,18:06:01)
Empirical absorption correction using spherical harmonics,
 implemented in SCALE3 ABSPACK scaling algorithm.
;
_exptl_crystal_colour 'clear dark red'
_exptl_crystal_colour_lustre clear
_exptl_crystal_colour_modifier dark
_exptl_crystal_colour_primary red
_exptl_crystal_density_diffrn 1.487
_exptl_crystal_description plate
_exptl_crystal_F_000 1792
_exptl_crystal_size_max 0.4
_exptl_crystal_size_mid 0.4
_exptl_crystal_size_min 0.1
_refine_diff_density_max 1.779
_refine_diff_density_min -1.282
_refine_diff_density_rms 0.194
_refine_ls_extinction_method none
_refine_ls_goodness_of_fit_ref 1.085
_refine_ls_hydrogen_treatment constr
_refine_ls_matrix_type full
_refine_ls_number_parameters 224
_refine_ls_number_reflns 3318
_refine_ls_number_restraints 0
_refine_ls_restrained_S_all 1.085
_refine_ls_R_factor_all 0.1071
_refine_ls_R_factor_gt 0.0970
_refine_ls_shift/su_max 0.000
_refine_ls_shift/su_mean 0.000
_refine_ls_structure_factor_coef Fsqd
_refine_ls_weighting_details 'w=1/[\s^2^(Fo^2^)+(0.2000P)^2^] where P=(Fo^2^+2Fc^2^)/3'
_refine_ls_weighting_scheme calc
_refine_ls_wR_factor_gt 0.2634
_refine_ls_wR_factor_ref 0.2881
_reflns_Friedel_coverage 0.000
_reflns_number_gt 2548
_reflns_number_total 3318
_reflns_threshold_expression 'I > 2\s(I)'
_cod_data_source_file ol7b00982_si_003.cif
_cod_data_source_block lz-2988
_cod_database_code 1556047
_shelx_space_group_comment
;
The symmetry employed for this shelxl refinement is uniquely defined
by the following loop, which should always be used as a source of
symmetry information in preference to the above space-group names.
They are only intended as comments.
;
_reflns_odcompleteness_completeness 99.87
_reflns_odcompleteness_iscentric 1
_reflns_odcompleteness_theta 66.97
_olex2_refinement_description
;
1. Fixed Uiso
 At 1.2 times of:
  All C(H) groups
 At 1.5 times of:
  All C(H,H,H) groups
2.a Ternary CH refined with riding coordinates:
 C00H(H00N)
2.b Aromatic/amide H refined with riding coordinates:
 C008(H008), C00G(H00M), C00M(H00U), C00O(H00Y)
2.c Idealised Me refined as rotating group:
 C00B(H00A,H00B,H00C), C00C(H00D,H00E,H00F), C00D(H00G,H00H,H00I), C00E(H00J,
 H00K,H00L), C00I(H00O,H00P,H00Q), C00K(H00R,H00S,H00T), C00N(H00V,H00W,H00X)
;
_shelx_shelxl_version_number 2014/7
_olex2_date_sample_data_collection 2016-12-03
_olex2_submission_special_instructions 'No special instructions were received'

loop_
_space_group_symop_operation_xyz
'x, y, z'
'-x+1/2, -y, z+1/2'
'-x, y+1/2, -z+1/2'
'x+1/2, -y+1/2, -z'
'-x, -y, -z'
'x-1/2, y, -z-1/2'
'x, -y-1/2, z-1/2'
'-x-1/2, y-1/2, z'

loop_
_atom_site_label
_atom_site_type_symbol
_atom_site_fract_x
_atom_site_fract_y
_atom_site_fract_z
_atom_site_U_iso_or_equiv
_atom_site_adp_type
_atom_site_occupancy
_atom_site_site_symmetry_order
_atom_site_calc_flag
_atom_site_refinement_flags_posn
Rh01 Rh 0.49371(6) 0.75314(3) 0.61830(2) 0.0554(4) Uani 1 1 d .
Cl02 Cl 0.2696(2) 0.70505(14) 0.57244(5) 0.0880(6) Uani 1 1 d .
N003 N 0.5935(7) 0.6367(3) 0.61632(16) 0.0664(13) Uani 1 1 d .
C004 C 0.4467(10) 0.8834(5) 0.6130(2) 0.0728(17) Uani 1 1 d .
N005 N 0.5406(7) 0.5841(3) 0.6462(2) 0.0672(13) Uani 1 1 d .
O006 O 0.5866(7) 0.5119(3) 0.64940(19) 0.0895(15) Uani 1 1 d .
C007 C 0.3746(7) 0.6985(4) 0.66989(18) 0.0602(13) Uani 1 1 d .
C008 C 0.2506(8) 0.7278(5) 0.6981(2) 0.0731(16) Uani 1 1 d .
H008 H 0.2131 0.7813 0.6947 0.088 Uiso 1 1 calc R
C009 C 0.4186(8) 0.6174(4) 0.67680(19) 0.0654(14) Uani 1 1 d .
C00A C 0.5431(9) 0.8614(4) 0.5734(2) 0.0679(15) Uani 1 1 d .
C00B C 0.5111(11) 0.8955(6) 0.6986(3) 0.094(3) Uani 1 1 d .
H00A H 0.3935 0.8926 0.7038 0.141 Uiso 1 1 calc GR
H00B H 0.5484 0.9508 0.7026 0.141 Uiso 1 1 calc GR
H00C H 0.5677 0.8604 0.7196 0.141 Uiso 1 1 calc GR
C00C C 0.2811(10) 0.9226(6) 0.6121(3) 0.094(2) Uani 1 1 d .
H00D H 0.2178 0.9011 0.5873 0.141 Uiso 1 1 calc GR
H00E H 0.2938 0.9806 0.6086 0.141 Uiso 1 1 calc GR
H00F H 0.2241 0.9113 0.6399 0.141 Uiso 1 1 calc GR
C00D C 0.4882(10) 0.8720(6) 0.5258(3) 0.088(2) Uani 1 1 d .
H00G H 0.5700 0.8490 0.5059 0.132 Uiso 1 1 calc GR
H00H H 0.4754 0.9292 0.5194 0.132 Uiso 1 1 calc GR
H00I H 0.3840 0.8446 0.5214 0.132 Uiso 1 1 calc GR
C00E C 0.8708(10) 0.5818(6) 0.5998(4) 0.108(3) Uani 1 1 d .
H00J H 0.9257 0.6297 0.6112 0.163 Uiso 1 1 calc GR
H00K H 0.9375 0.5574 0.5766 0.163 Uiso 1 1 calc GR
H00L H 0.8554 0.5432 0.6239 0.163 Uiso 1 1 calc GR
C00F C 0.6995(9) 0.8321(4) 0.6363(2) 0.0693(15) Uani 1 1 d .
C00G C 0.3528(9) 0.5671(4) 0.7094(2) 0.0766(17) Uani 1 1 d .
H00M H 0.3871 0.5130 0.7125 0.092 Uiso 1 1 calc R
C00H C 0.7057(11) 0.6052(5) 0.5809(3) 0.088(2) Uani 1 1 d .
H00N H 0.7273 0.6516 0.5608 0.106 Uiso 1 1 calc R
C00I C 0.6255(15) 0.5432(6) 0.5528(3) 0.121(4) Uani 1 1 d .
H00O H 0.6093 0.4942 0.5701 0.181 Uiso 1 1 calc GR
H00P H 0.6946 0.5314 0.5272 0.181 Uiso 1 1 calc GR
H00Q H 0.5198 0.5633 0.5426 0.181 Uiso 1 1 calc GR
C00J C 0.6982(8) 0.8320(4) 0.5878(2) 0.0660(14) Uani 1 1 d .
C00K C 0.8410(9) 0.8089(5) 0.5576(3) 0.0845(19) Uani 1 1 d .
H00R H 0.9040 0.7658 0.5715 0.127 Uiso 1 1 calc GR
H00S H 0.9112 0.8557 0.5531 0.127 Uiso 1 1 calc GR
H00T H 0.7989 0.7905 0.5291 0.127 Uiso 1 1 calc GR
C00L C 0.5482(10) 0.8683(4) 0.6515(2) 0.0695(15) Uani 1 1 d .
C00M C 0.2332(10) 0.6005(5) 0.7374(3) 0.0823(19) Uani 1 1 d .
H00U H 0.1880 0.5691 0.7605 0.099 Uiso 1 1 calc R
C00N C 0.8469(9) 0.8096(5) 0.6652(3) 0.089(2) Uani 1 1 d .
H00V H 0.8088 0.7895 0.6937 0.134 Uiso 1 1 calc GR
H00W H 0.9150 0.8571 0.6698 0.134 Uiso 1 1 calc GR
H00X H 0.9108 0.7680 0.6503 0.134 Uiso 1 1 calc GR
C00O C 0.1814(10) 0.6787(5) 0.7315(2) 0.087(2) Uani 1 1 d .
H00Y H 0.0985 0.6997 0.7500 0.104 Uiso 1 1 calc R

loop_
_atom_site_aniso_label
_atom_site_aniso_U_11
_atom_site_aniso_U_22
_atom_site_aniso_U_33
_atom_site_aniso_U_23
_atom_site_aniso_U_13
_atom_site_aniso_U_12
Rh01 0.0471(6) 0.0520(6) 0.0671(6) -0.00126(16) -0.00047(14) -0.00037(15)
Cl02 0.0766(12) 0.0976(14) 0.0899(10) -0.0034(9) -0.0182(8) -0.0169(10)
N003 0.063(3) 0.054(3) 0.082(3) 0.002(2) 0.007(2) -0.005(3)
C004 0.063(4) 0.064(4) 0.091(4) -0.004(3) -0.002(3) 0.001(4)
N005 0.059(3) 0.053(3) 0.089(3) 0.002(3) 0.006(3) -0.002(3)
O006 0.091(4) 0.052(3) 0.126(4) 0.006(2) 0.015(3) 0.004(2)
C007 0.048(3) 0.062(3) 0.070(2) -0.009(2) -0.001(2) -0.003(2)
C008 0.055(3) 0.077(4) 0.087(3) -0.008(3) 0.010(3) 0.004(3)
C009 0.055(3) 0.067(4) 0.074(3) -0.005(3) -0.003(3) -0.004(3)
C00A 0.073(4) 0.053(3) 0.078(3) 0.008(3) -0.006(3) -0.004(3)
C00B 0.118(7) 0.079(6) 0.084(4) -0.014(4) 0.013(4) -0.016(4)
C00C 0.071(5) 0.082(5) 0.128(6) -0.010(4) -0.006(4) 0.011(4)
C00D 0.097(6) 0.082(6) 0.085(4) 0.014(4) -0.011(3) 0.002(4)
C00E 0.073(5) 0.086(5) 0.166(8) 0.009(6) 0.041(6) 0.017(4)
C00F 0.058(4) 0.060(3) 0.090(3) 0.005(3) -0.015(3) -0.004(3)
C00G 0.068(4) 0.069(4) 0.094(4) 0.001(3) -0.001(3) -0.010(3)
C00H 0.091(5) 0.062(4) 0.112(5) -0.001(4) 0.030(4) 0.005(4)
C00I 0.143(9) 0.093(6) 0.125(6) -0.026(5) 0.043(6) -0.028(6)
C00J 0.054(3) 0.055(3) 0.089(3) 0.000(3) 0.007(3) -0.003(3)
C00K 0.071(4) 0.067(4) 0.116(5) 0.010(4) 0.018(4) -0.003(3)
C00L 0.078(4) 0.049(3) 0.082(4) -0.008(3) 0.001(3) -0.007(3)
C00M 0.082(5) 0.083(5) 0.082(3) 0.005(4) 0.010(3) -0.021(4)
C00N 0.071(4) 0.084(5) 0.113(5) 0.019(4) -0.027(4) -0.013(4)
C00O 0.068(4) 0.096(5) 0.096(4) -0.011(4) 0.024(4) -0.007(4)

loop_
_atom_type_symbol
_atom_type_description
_atom_type_scat_dispersion_real
_atom_type_scat_dispersion_imag
_atom_type_scat_source
C C 0.0181 0.0091 'International Tables Vol C Tables 4.2.6.8 and 6.1.1.4'
H H 0.0000 0.0000 'International Tables Vol C Tables 4.2.6.8 and 6.1.1.4'
Cl Cl 0.3639 0.7018 'International Tables Vol C Tables 4.2.6.8 and 6.1.1.4'
N N 0.0311 0.0180 'International Tables Vol C Tables 4.2.6.8 and 6.1.1.4'
O O 0.0492 0.0322 'International Tables Vol C Tables 4.2.6.8 and 6.1.1.4'
Rh Rh 0.0927 3.6045 'International Tables Vol C Tables 4.2.6.8 and 6.1.1.4'

loop_
_geom_angle_atom_site_label_1
_geom_angle_atom_site_label_2
_geom_angle_atom_site_label_3
_geom_angle
N003 Rh01 Cl02 88.52(17)
N003 Rh01 C004 166.0(3)
N003 Rh01 C00A 129.7(2)
N003 Rh01 C00F 105.0(2)
N003 Rh01 C00J 103.3(2)
N003 Rh01 C00L 137.2(3)
C004 Rh01 Cl02 98.6(2)
C004 Rh01 C00A 38.3(3)
C004 Rh01 C00J 62.7(3)
C007 Rh01 Cl02 85.83(16)
C007 Rh01 N003 78.4(2)
C007 Rh01 C004 114.1(3)
C007 Rh01 C00A 151.9(3)
C007 Rh01 C00F 116.1(2)
C007 Rh01 C00J 153.7(2)
C007 Rh01 C00L 97.8(2)
C00A Rh01 Cl02 93.18(18)
C00A Rh01 C00J 36.1(3)
C00F Rh01 Cl02 155.84(18)
C00F Rh01 C004 64.3(3)
C00F Rh01 C00A 62.8(2)
C00F Rh01 C00J 37.7(3)
C00F Rh01 C00L 38.4(3)
C00J Rh01 Cl02 120.31(17)
C00L Rh01 Cl02 134.1(2)
C00L Rh01 C004 38.4(3)
C00L Rh01 C00A 63.2(3)
C00L Rh01 C00J 62.8(3)
N005 N003 Rh01 117.4(4)
N005 N003 C00H 116.9(5)
C00H N003 Rh01 125.3(4)
C00A C004 Rh01 73.8(4)
C00A C004 C00C 125.1(7)
C00C C004 Rh01 125.7(6)
C00L C004 Rh01 70.8(4)
C00L C004 C00A 107.3(7)
C00L C004 C00C 127.3(7)
N003 N005 C009 113.6(5)
O006 N005 N003 125.6(6)
O006 N005 C009 120.8(6)
C008 C007 Rh01 130.4(5)
C009 C007 Rh01 114.5(4)
C009 C007 C008 115.1(6)
C007 C008 H008 119.4
C007 C008 C00O 121.2(7)
C00O C008 H008 119.4
C007 C009 N005 116.1(5)
C00G C009 N005 118.6(6)
C00G C009 C007 125.3(6)
C004 C00A Rh01 67.9(4)
C004 C00A C00D 125.4(7)
C00D C00A Rh01 126.9(5)
C00J C00A Rh01 73.1(4)
C00J C00A C004 108.4(6)
C00J C00A C00D 126.2(7)
H00A C00B H00B 109.5
H00A C00B H00C 109.5
H00B C00B H00C 109.5
C00L C00B H00A 109.5
C00L C00B H00B 109.5
C00L C00B H00C 109.5
C004 C00C H00D 109.5
C004 C00C H00E 109.5
C004 C00C H00F 109.5
H00D C00C H00E 109.5
H00D C00C H00F 109.5
H00E C00C H00F 109.5
C00A C00D H00G 109.5
C00A C00D H00H 109.5
C00A C00D H00I 109.5
H00G C00D H00H 109.5
H00G C00D H00I 109.5
H00H C00D H00I 109.5
H00J C00E H00K 109.5
H00J C00E H00L 109.5
H00K C00E H00L 109.5
C00H C00E H00J 109.5
C00H C00E H00K 109.5
C00H C00E H00L 109.5
C00J C00F Rh01 75.3(4)
C00J C00F C00N 125.0(6)
C00L C00F Rh01 70.8(4)
C00L C00F C00J 108.0(5)
C00L C00F C00N 126.4(6)
C00N C00F Rh01 126.6(5)
C009 C00G H00M 121.5
C009 C00G C00M 117.0(7)
C00M C00G H00M 121.5
N003 C00H C00E 111.4(7)
N003 C00H H00N 105.6
C00E C00H H00N 105.6
C00I C00H N003 112.1(7)
C00I C00H C00E 115.5(8)
C00I C00H H00N 105.6
C00H C00I H00O 109.5
C00H C00I H00P 109.5
C00H C00I H00Q 109.5
H00O C00I H00P 109.5
H00O C00I H00Q 109.5
H00P C00I H00Q 109.5
C00A C00J Rh01 70.8(4)
C00A C00J C00F 108.0(6)
C00A C00J C00K 125.8(6)
C00F C00J Rh01 67.0(3)
C00F C00J C00K 126.1(6)
C00K C00J Rh01 130.3(4)
C00J C00K H00R 109.5
C00J C00K H00S 109.5
C00J C00K H00T 109.5
H00R C00K H00S 109.5
H00R C00K H00T 109.5
H00S C00K H00T 109.5
C004 C00L Rh01 70.8(4)
C004 C00L C00B 125.6(8)
C004 C00L C00F 108.0(6)
C00B C00L Rh01 129.9(6)
C00F C00L Rh01 70.7(4)
C00F C00L C00B 126.0(7)
C00G C00M H00U 119.8
C00O C00M C00G 120.5(6)
C00O C00M H00U 119.8
C00F C00N H00V 109.5
C00F C00N H00W 109.5
C00F C00N H00X 109.5
H00V C00N H00W 109.5
H00V C00N H00X 109.5
H00W C00N H00X 109.5
C008 C00O H00Y 119.5
C00M C00O C008 120.9(7)
C00M C00O H00Y 119.5

loop_
_geom_bond_atom_site_label_1
_geom_bond_atom_site_label_2
_geom_bond_distance
Rh01 Cl02 2.3918(17)
Rh01 N003 2.067(6)
Rh01 C004 2.168(8)
Rh01 C007 2.015(6)
Rh01 C00A 2.249(6)
Rh01 C00F 2.167(7)
Rh01 C00J 2.278(6)
Rh01 C00L 2.168(6)
N003 N005 1.305(8)
N003 C00H 1.479(9)
C004 C00A 1.451(10)
C004 C00C 1.479(11)
C004 C00L 1.425(11)
N005 O006 1.240(7)
N005 C009 1.445(8)
C007 C008 1.388(8)
C007 C009 1.387(9)
C008 H008 0.9300
C008 C00O 1.391(11)
C009 C00G 1.376(9)
C00A C00D 1.491(10)
C00A C00J 1.403(10)
C00B H00A 0.9600
C00B H00B 0.9600
C00B H00C 0.9600
C00B C00L 1.497(10)
C00C H00D 0.9600
C00C H00E 0.9600
C00C H00F 0.9600
C00D H00G 0.9600
C00D H00H 0.9600
C00D H00I 0.9600
C00E H00J 0.9600
C00E H00K 0.9600
C00E H00L 0.9600
C00E C00H 1.493(13)
C00F C00J 1.439(10)
C00F C00L 1.426(11)
C00F C00N 1.508(9)
C00G H00M 0.9300
C00G C00M 1.384(10)
C00H H00N 0.9800
C00H C00I 1.461(12)
C00I H00O 0.9600
C00I H00P 0.9600
C00I H00Q 0.9600
C00J C00K 1.504(10)
C00K H00R 0.9600
C00K H00S 0.9600
C00K H00T 0.9600
C00M H00U 0.9300
C00M C00O 1.355(11)
C00N H00V 0.9600
C00N H00W 0.9600
C00N H00X 0.9600
C00O H00Y 0.9300

loop_
_geom_torsion_atom_site_label_1
_geom_torsion_atom_site_label_2
_geom_torsion_atom_site_label_3
_geom_torsion_atom_site_label_4
_geom_torsion
Rh01 N003 N005 O006 179.5(5)
Rh01 N003 N005 C009 -0.6(7)
Rh01 N003 C00H C00E 118.3(6)
Rh01 N003 C00H C00I -110.5(7)
Rh01 C004 C00A C00D 120.4(8)
Rh01 C004 C00A C00J -62.2(5)
Rh01 C004 C00L C00B -125.8(8)
Rh01 C004 C00L C00F 61.3(5)
Rh01 C007 C008 C00O 178.4(5)
Rh01 C007 C009 N005 -0.6(7)
Rh01 C007 C009 C00G -179.0(5)
Rh01 C00A C00J C00F -56.7(4)
Rh01 C00A C00J C00K 126.4(6)
Rh01 C00F C00J C00A 59.1(5)
Rh01 C00F C00J C00K -124.0(6)
Rh01 C00F C00L C004 -61.4(5)
Rh01 C00F C00L C00B 125.8(8)
N003 N005 C009 C007 0.8(8)
N003 N005 C009 C00G 179.3(6)
C004 C00A C00J Rh01 58.9(5)
C004 C00A C00J C00F 2.2(8)
C004 C00A C00J C00K -174.7(6)
N005 N003 C00H C00E -68.9(8)
N005 N003 C00H C00I 62.3(10)
N005 C009 C00G C00M -178.4(6)
O006 N005 C009 C007 -179.3(6)
O006 N005 C009 C00G -0.8(9)
C007 C008 C00O C00M 0.0(12)
C007 C009 C00G C00M -0.1(10)
C008 C007 C009 N005 176.6(5)
C008 C007 C009 C00G -1.8(9)
C009 C007 C008 C00O 1.8(9)
C009 C00G C00M C00O 2.0(11)
C00A C004 C00L Rh01 -65.3(5)
C00A C004 C00L C00B 168.8(7)
C00A C004 C00L C00F -4.0(8)
C00C C004 C00A Rh01 -122.6(8)
C00C C004 C00A C00D -2.2(13)
C00C C004 C00A C00J 175.2(7)
C00C C004 C00L Rh01 120.7(9)
C00C C004 C00L C00B -5.1(13)
C00C C004 C00L C00F -178.0(8)
C00D C00A C00J Rh01 -123.7(8)
C00D C00A C00J C00F 179.6(7)
C00D C00A C00J C00K 2.7(11)
C00G C00M C00O C008 -2.0(12)
C00H N003 N005 O006 6.1(10)
C00H N003 N005 C009 -174.0(6)
C00J C00F C00L Rh01 66.8(4)
C00J C00F C00L C004 5.4(8)
C00J C00F C00L C00B -167.4(7)
C00L C004 C00A Rh01 63.3(5)
C00L C004 C00A C00D -176.3(7)
C00L C004 C00A C00J 1.1(8)
C00L C00F C00J Rh01 -63.8(4)
C00L C00F C00J C00A -4.7(7)
C00L C00F C00J C00K 172.2(6)
C00N C00F C00J Rh01 124.7(7)
C00N C00F C00J C00A -176.2(7)
C00N C00F C00J C00K 0.7(10)
C00N C00F C00L Rh01 -121.9(7)
C00N C00F C00L C004 176.8(7)
C00N C00F C00L C00B 4.0(12)
